data_2229260
loop_
_publ_author_name
'Gao, Xiaoli'

_publ_section_title
;
 <i>cis</i>-Dichloridobis(1,10-phenanthroline)chromium(III) chloride
;
_journal_coeditor_code WM2436
_journal_issue 2
_journal_name_full 'Acta Crystallographica Section E'
_journal_page_first m139
_journal_paper_doi 10.1107/S1600536810053845
_journal_volume 67
_journal_year 2011
_chemical_formula_iupac '[Cr Cl2 (C12 H8 N2)2] Cl'
_chemical_formula_moiety 'C24 H16 Cl3 Cr N4'
_chemical_formula_sum 'C24 H16 Cl3 Cr N4'
_chemical_formula_weight 518.76
_chemical_name_systematic
;
<i>cis</i>-Dichloridobis(1,10-phenanthroline)chromium(III) chloride
;
_space_group_IT_number 15
_symmetry_cell_setting monoclinic
_symmetry_space_group_name_Hall '-C 2yc'
_symmetry_space_group_name_H-M 'C 1 2/c 1'
_atom_sites_solution_hydrogens geom
_atom_sites_solution_primary direct
_atom_sites_solution_secondary difmap
_audit_creation_method SHELXL-97
_cell_angle_alpha 90.00
_cell_angle_beta 100.398(6)
_cell_angle_gamma 90.00
_cell_formula_units_Z 4
_cell_length_a 15.446(7)
_cell_length_b 13.762(6)
_cell_length_c 12.536(5)
_cell_measurement_reflns_used 1354
_cell_measurement_temperature 298(2)
_cell_measurement_theta_max 19.923
_cell_measurement_theta_min 2.682
_cell_volume 2621(2)
_computing_cell_refinement 'SAINT (Bruker 2000)'
_computing_data_collection 'SMART (Bruker 2000)'
_computing_data_reduction 'SAINT (Bruker 2000)'
_computing_molecular_graphics 'SHELXTL (Sheldrick, 2008)'
_computing_publication_material 'SHELXTL (Sheldrick, 2008)'
_computing_structure_refinement 'SHELXL97 (Sheldrick, 2008)'
_computing_structure_solution 'SHELXS97 (Sheldrick, 2008)'
_diffrn_ambient_temperature 298(2)
_diffrn_measured_fraction_theta_full 0.980
_diffrn_measured_fraction_theta_max 0.980
_diffrn_measurement_device_type 'Bruker SMART CCD area-detector'
_diffrn_measurement_method '\f and \w'
_diffrn_radiation_monochromator graphite
_diffrn_radiation_source 'fine-focus sealed tube'
_diffrn_radiation_type MoK\a
_diffrn_radiation_wavelength 0.71073
_diffrn_reflns_av_R_equivalents 0.0389
_diffrn_reflns_av_sigmaI/netI 0.0737
_diffrn_reflns_limit_h_max 18
_diffrn_reflns_limit_h_min -18
_diffrn_reflns_limit_k_max 16
_diffrn_reflns_limit_k_min -16
_diffrn_reflns_limit_l_max 14
_diffrn_reflns_limit_l_min -7
_diffrn_reflns_number 5182
_diffrn_reflns_theta_full 25.01
_diffrn_reflns_theta_max 25.01
_diffrn_reflns_theta_min 2.43
_diffrn_standards_decay_% 0
_diffrn_standards_number 0
_exptl_absorpt_coefficient_mu 0.760
_exptl_absorpt_correction_T_max 0.9279
_exptl_absorpt_correction_T_min 0.7509
_exptl_absorpt_correction_type multi-scan
_exptl_absorpt_process_details '(SADABS; Sheldrick, 2000)'
_exptl_crystal_colour red
_exptl_crystal_density_diffrn 1.315
_exptl_crystal_density_method 'not measured'
_exptl_crystal_description block
_exptl_crystal_F_000 1052
_exptl_crystal_size_max 0.40
_exptl_crystal_size_mid 0.10
_exptl_crystal_size_min 0.10
_refine_diff_density_max 0.924
_refine_diff_density_min -0.347
_refine_ls_extinction_method none
_refine_ls_goodness_of_fit_ref 1.066
_refine_ls_hydrogen_treatment constr
_refine_ls_matrix_type full
_refine_ls_number_parameters 150
_refine_ls_number_reflns 2265
_refine_ls_number_restraints 0
_refine_ls_restrained_S_all 1.066
_refine_ls_R_factor_all 0.0857
_refine_ls_R_factor_gt 0.0703
_refine_ls_shift/su_max 0.000
_refine_ls_shift/su_mean 0.000
_refine_ls_structure_factor_coef Fsqd
_refine_ls_weighting_details 'w=1/[\s^2^(Fo^2^)+(0.1164P)^2^+5.5982P] where P=(Fo^2^+2Fc^2^)/3'
_refine_ls_weighting_scheme calc
_refine_ls_wR_factor_gt 0.1987
_refine_ls_wR_factor_ref 0.2109
_reflns_number_gt 1778
_reflns_number_total 2265
_reflns_threshold_expression I>2\s(I)
_cod_data_source_file wm2436.cif
_cod_data_source_block I
_cod_original_cell_volume 2621.1(19)
_cod_original_sg_symbol_H-M 'C 2/c'
_cod_database_code 2229260
_cod_database_fobs_code 2229260

loop_
_symmetry_equiv_pos_as_xyz
'x, y, z'
'-x, y, -z+1/2'
'x+1/2, y+1/2, z'
'-x+1/2, y+1/2, -z+1/2'
'-x, -y, -z'
'x, -y, z-1/2'
'-x+1/2, -y+1/2, -z'
'x+1/2, -y+1/2, z-1/2'

loop_
_atom_site_type_symbol
_atom_site_label
_atom_site_fract_x
_atom_site_fract_y
_atom_site_fract_z
_atom_site_U_iso_or_equiv
_atom_site_adp_type
_atom_site_calc_flag
_atom_site_refinement_flags
_atom_site_occupancy
_atom_site_disorder_assembly
_atom_site_disorder_group
Cr Cr1 0.5000 0.83468(7) 0.7500 0.0338(4) Uani d S 1 . .
Cl Cl1 0.60948(7) 0.94883(9) 0.76093(10) 0.0481(4) Uani d . 1 . .
N N1 0.5196(2) 0.8199(3) 0.9163(3) 0.0386(9) Uani d . 1 . .
N N2 0.5952(2) 0.7267(3) 0.7714(3) 0.0383(9) Uani d . 1 . .
C C1 0.6878(3) 0.6322(4) 0.9120(4) 0.0467(12) Uani d . 1 . .
C C2 0.7141(4) 0.6151(4) 1.0254(5) 0.0600(14) Uani d . 1 . .
H H2 0.7577 0.5695 1.0490 0.072 Uiso calc R 1 . .
C C3 0.6771(4) 0.6636(4) 1.0997(5) 0.0576(14) Uani d . 1 . .
H H3 0.6957 0.6507 1.1731 0.069 Uiso calc R 1 . .
C C4 0.6099(3) 0.7344(4) 1.0672(4) 0.0495(12) Uani d . 1 . .
C C5 0.5685(4) 0.7889(4) 1.1387(4) 0.0582(14) Uani d . 1 . .
H H5 0.5837 0.7789 1.2131 0.070 Uiso calc R 1 . .
C C6 0.5068(4) 0.8555(4) 1.0999(4) 0.0555(14) Uani d . 1 . .
H H6 0.4806 0.8923 1.1475 0.067 Uiso calc R 1 . .
C C7 0.4820(3) 0.8693(4) 0.9869(4) 0.0478(12) Uani d . 1 . .
H H7 0.4381 0.9142 0.9612 0.057 Uiso calc R 1 . .
C C8 0.5826(3) 0.7539(3) 0.9552(4) 0.0380(10) Uani d . 1 . .
C C9 0.6226(3) 0.7021(3) 0.8779(4) 0.0370(10) Uani d . 1 . .
C C10 0.7257(4) 0.5865(4) 0.8319(5) 0.0588(14) Uani d . 1 . .
H H10 0.7682 0.5387 0.8506 0.071 Uiso calc R 1 . .
C C11 0.6995(4) 0.6130(5) 0.7255(5) 0.0650(16) Uani d . 1 . .
H H11 0.7250 0.5839 0.6718 0.078 Uiso calc R 1 . .
C C12 0.6345(4) 0.6836(4) 0.6980(5) 0.0531(13) Uani d . 1 . .
H H12 0.6180 0.7012 0.6255 0.064 Uiso calc R 1 . .
Cl Cl2 0.6999(6) 0.6655(4) 0.4261(5) 0.157(3) Uani d P 0.50 . .

loop_
_atom_site_aniso_label
_atom_site_aniso_U_11
_atom_site_aniso_U_22
_atom_site_aniso_U_33
_atom_site_aniso_U_12
_atom_site_aniso_U_13
_atom_site_aniso_U_23
Cr1 0.0324(6) 0.0364(6) 0.0334(6) 0.000 0.0081(4) 0.000
Cl1 0.0390(7) 0.0488(7) 0.0549(8) -0.0079(5) 0.0043(5) 0.0066(5)
N1 0.040(2) 0.041(2) 0.037(2) -0.0041(17) 0.0121(17) -0.0010(16)
N2 0.0376(19) 0.039(2) 0.040(2) 0.0022(16) 0.0107(16) 0.0015(17)
C1 0.040(3) 0.047(3) 0.053(3) 0.002(2) 0.007(2) 0.006(2)
C2 0.053(3) 0.062(3) 0.061(3) 0.012(3) -0.001(3) 0.015(3)
C3 0.057(3) 0.064(4) 0.046(3) 0.000(3) -0.005(3) 0.010(3)
C4 0.051(3) 0.055(3) 0.041(3) -0.009(2) 0.004(2) -0.001(2)
C5 0.070(4) 0.068(4) 0.037(3) -0.005(3) 0.009(2) 0.001(3)
C6 0.069(3) 0.062(3) 0.039(3) -0.002(3) 0.020(3) -0.012(2)
C7 0.054(3) 0.047(3) 0.045(3) 0.004(2) 0.016(2) -0.005(2)
C8 0.035(2) 0.041(2) 0.038(2) -0.0057(19) 0.0053(18) 0.0008(19)
C9 0.034(2) 0.036(2) 0.041(2) -0.0036(18) 0.0070(19) 0.001(2)
C10 0.052(3) 0.055(3) 0.071(4) 0.021(3) 0.016(3) 0.008(3)
C11 0.070(4) 0.064(4) 0.068(4) 0.025(3) 0.031(3) -0.004(3)
C12 0.059(3) 0.057(3) 0.047(3) 0.011(3) 0.020(3) -0.002(2)
Cl2 0.265(8) 0.125(4) 0.101(4) -0.037(5) 0.086(5) -0.027(3)

loop_
_atom_type_symbol
_atom_type_description
_atom_type_scat_dispersion_real
_atom_type_scat_dispersion_imag
_atom_type_scat_source
C C 0.0033 0.0016 'International Tables Vol C Tables 4.2.6.8 and 6.1.1.4'
H H 0.0000 0.0000 'International Tables Vol C Tables 4.2.6.8 and 6.1.1.4'
N N 0.0061 0.0033 'International Tables Vol C Tables 4.2.6.8 and 6.1.1.4'
Cr Cr 0.3209 0.6236 'International Tables Vol C Tables 4.2.6.8 and 6.1.1.4'
Cl Cl 0.1484 0.1585 'International Tables Vol C Tables 4.2.6.8 and 6.1.1.4'

loop_
_geom_angle_atom_site_label_1
_geom_angle_atom_site_label_2
_geom_angle_atom_site_label_3
_geom_angle_site_symmetry_1
_geom_angle_site_symmetry_3
_geom_angle
_geom_angle_publ_flag
N1 Cr1 N1 . 2_656 168.7(2) ?
N1 Cr1 N2 . 2_656 91.81(14) ?
N1 Cr1 N2 2_656 2_656 80.07(15) ?
N1 Cr1 N2 . . 80.07(15) ?
N1 Cr1 N2 2_656 . 91.81(14) ?
N2 Cr1 N2 2_656 . 88.5(2) ?
N1 Cr1 Cl1 . . 92.00(11) ?
N1 Cr1 Cl1 2_656 . 95.73(11) ?
N2 Cr1 Cl1 2_656 . 175.09(11) ?
N2 Cr1 Cl1 . . 89.14(11) ?
N1 Cr1 Cl1 . 2_656 95.73(11) ?
N1 Cr1 Cl1 2_656 2_656 92.00(11) ?
N2 Cr1 Cl1 2_656 2_656 89.14(11) ?
N2 Cr1 Cl1 . 2_656 175.09(10) ?
Cl1 Cr1 Cl1 . 2_656 93.56(8) ?
C7 N1 C8 . . 118.3(4) ?
C7 N1 Cr1 . . 128.4(3) ?
C8 N1 Cr1 . . 113.2(3) ?
C12 N2 C9 . . 117.7(4) ?
C12 N2 Cr1 . . 129.2(3) ?
C9 N2 Cr1 . . 113.0(3) ?
C10 C1 C9 . . 117.3(5) ?
C10 C1 C2 . . 124.2(5) ?
C9 C1 C2 . . 118.5(5) ?
C3 C2 C1 . . 121.7(5) ?
C3 C2 H2 . . 119.1 ?
C1 C2 H2 . . 119.1 ?
C2 C3 C4 . . 121.1(5) ?
C2 C3 H3 . . 119.5 ?
C4 C3 H3 . . 119.5 ?
C5 C4 C8 . . 116.2(5) ?
C5 C4 C3 . . 124.9(5) ?
C8 C4 C3 . . 118.9(5) ?
C6 C5 C4 . . 120.4(5) ?
C6 C5 H5 . . 119.8 ?
C4 C5 H5 . . 119.8 ?
C5 C6 C7 . . 120.0(5) ?
C5 C6 H6 . . 120.0 ?
C7 C6 H6 . . 120.0 ?
N1 C7 C6 . . 121.8(5) ?
N1 C7 H7 . . 119.1 ?
C6 C7 H7 . . 119.1 ?
N1 C8 C4 . . 123.3(4) ?
N1 C8 C9 . . 117.4(4) ?
C4 C8 C9 . . 119.3(4) ?
N2 C9 C1 . . 123.1(4) ?
N2 C9 C8 . . 116.2(4) ?
C1 C9 C8 . . 120.6(4) ?
C11 C10 C1 . . 119.4(5) ?
C11 C10 H10 . . 120.3 ?
C1 C10 H10 . . 120.3 ?
C10 C11 C12 . . 119.9(5) ?
C10 C11 H11 . . 120.1 ?
C12 C11 H11 . . 120.1 ?
N2 C12 C11 . . 122.5(5) ?
N2 C12 H12 . . 118.7 ?
C11 C12 H12 . . 118.7 ?

loop_
_geom_bond_atom_site_label_1
_geom_bond_atom_site_label_2
_geom_bond_site_symmetry_2
_geom_bond_distance
_geom_bond_publ_flag
Cr1 N1 . 2.062(4) y
Cr1 N1 2_656 2.062(4) ?
Cr1 N2 2_656 2.073(4) ?
Cr1 N2 . 2.073(4) y
Cr1 Cl1 . 2.2941(15) y
Cr1 Cl1 2_656 2.2941(15) ?
N1 C7 . 1.330(6) ?
N1 C8 . 1.356(6) ?
N2 C12 . 1.330(6) ?
N2 C9 . 1.368(6) ?
C1 C10 . 1.399(8) ?
C1 C9 . 1.403(7) ?
C1 C2 . 1.426(8) ?
C2 C3 . 1.353(8) ?
C2 H2 . 0.9300 ?
C3 C4 . 1.428(8) ?
C3 H3 . 0.9300 ?
C4 C5 . 1.408(8) ?
C4 C8 . 1.417(7) ?
C5 C6 . 1.348(8) ?
C5 H5 . 0.9300 ?
C6 C7 . 1.411(7) ?
C6 H6 . 0.9300 ?
C7 H7 . 0.9300 ?
C8 C9 . 1.431(6) ?
C10 C11 . 1.372(8) ?
C10 H10 . 0.9300 ?
C11 C12 . 1.395(8) ?
C11 H11 . 0.9300 ?
C12 H12 . 0.9300 ?

loop_
_geom_torsion_atom_site_label_1
_geom_torsion_atom_site_label_2
_geom_torsion_atom_site_label_3
_geom_torsion_atom_site_label_4
_geom_torsion_site_symmetry_1
_geom_torsion_site_symmetry_2
_geom_torsion_site_symmetry_3
_geom_torsion_site_symmetry_4
_geom_torsion
_geom_torsion_publ_flag
N1 Cr1 N1 C7 2_656 . . . -137.2(4) ?
N2 Cr1 N1 C7 2_656 . . . -93.5(4) ?
N2 Cr1 N1 C7 . . . . 178.4(4) ?
Cl1 Cr1 N1 C7 . . . . 89.6(4) ?
Cl1 Cr1 N1 C7 2_656 . . . -4.2(4) ?
N1 Cr1 N1 C8 2_656 . . . 46.3(3) ?
N2 Cr1 N1 C8 2_656 . . . 90.0(3) ?
N2 Cr1 N1 C8 . . . . 1.9(3) ?
Cl1 Cr1 N1 C8 . . . . -86.9(3) ?
Cl1 Cr1 N1 C8 2_656 . . . 179.3(3) ?
N1 Cr1 N2 C12 . . . . -177.2(5) ?
N1 Cr1 N2 C12 2_656 . . . 10.7(4) ?
N2 Cr1 N2 C12 2_656 . . . 90.7(4) ?
Cl1 Cr1 N2 C12 . . . . -85.0(4) ?
Cl1 Cr1 N2 C12 2_656 . . . 151.5(11) ?
N1 Cr1 N2 C9 . . . . -0.8(3) ?
N1 Cr1 N2 C9 2_656 . . . -172.9(3) ?
N2 Cr1 N2 C9 2_656 . . . -92.9(3) ?
Cl1 Cr1 N2 C9 . . . . 91.4(3) ?
Cl1 Cr1 N2 C9 2_656 . . . -32.1(15) ?
C10 C1 C2 C3 . . . . 177.9(5) ?
C9 C1 C2 C3 . . . . 0.8(8) ?
C1 C2 C3 C4 . . . . -0.1(9) ?
C2 C3 C4 C5 . . . . -179.3(6) ?
C2 C3 C4 C8 . . . . -0.4(8) ?
C8 C4 C5 C6 . . . . -0.2(8) ?
C3 C4 C5 C6 . . . . 178.7(5) ?
C4 C5 C6 C7 . . . . 1.4(9) ?
C8 N1 C7 C6 . . . . 0.9(7) ?
Cr1 N1 C7 C6 . . . . -175.5(4) ?
C5 C6 C7 N1 . . . . -1.8(8) ?
C7 N1 C8 C4 . . . . 0.4(7) ?
Cr1 N1 C8 C4 . . . . 177.3(4) ?
C7 N1 C8 C9 . . . . -179.5(4) ?
Cr1 N1 C8 C9 . . . . -2.6(5) ?
C5 C4 C8 N1 . . . . -0.8(7) ?
C3 C4 C8 N1 . . . . -179.7(4) ?
C5 C4 C8 C9 . . . . 179.2(4) ?
C3 C4 C8 C9 . . . . 0.2(7) ?
C12 N2 C9 C1 . . . . -1.9(7) ?
Cr1 N2 C9 C1 . . . . -178.7(4) ?
C12 N2 C9 C8 . . . . 176.5(4) ?
Cr1 N2 C9 C8 . . . . -0.3(5) ?
C10 C1 C9 N2 . . . . 0.1(7) ?
C2 C1 C9 N2 . . . . 177.4(5) ?
C10 C1 C9 C8 . . . . -178.3(5) ?
C2 C1 C9 C8 . . . . -1.0(7) ?
N1 C8 C9 N2 . . . . 2.0(6) ?
C4 C8 C9 N2 . . . . -178.0(4) ?
N1 C8 C9 C1 . . . . -179.6(4) ?
C4 C8 C9 C1 . . . . 0.5(7) ?
C9 C1 C10 C11 . . . . 1.4(8) ?
C2 C1 C10 C11 . . . . -175.7(6) ?
C1 C10 C11 C12 . . . . -1.2(9) ?
C9 N2 C12 C11 . . . . 2.2(8) ?
Cr1 N2 C12 C11 . . . . 178.4(4) ?
C10 C11 C12 N2 . . . . -0.7(9) ?
